data_4023328
loop_
_publ_author_name
'Vyacheslav V. Diev'
'Oksana N. Stetsenko'
'Tran Q. Tung'
'J\"urgen Kopf'
'Rafael R. Kostikov'
'Alexander P. Molchanov'

_publ_section_title
;
 Nitrone Cycloadditions to 1,2-Diphenylcyclopropenes and Subsequent
 Transformations of the Isoxazolidine Cycloadducts
;
_journal_name_full 'Journal of Organic Chemistry'
_journal_page_first 2396
_journal_page_last 2399
_journal_paper_doi 10.1021/jo702379d
_journal_volume 73
_journal_year 2008
_chemical_formula_sum 'C24 H21 N'
_chemical_formula_weight 339.42
_chemical_name_systematic
; 
 ? 
;
_space_group_IT_number 14
_symmetry_cell_setting monoclinic
_symmetry_space_group_name_Hall '-P 2ybc'
_symmetry_space_group_name_H-M 'P 1 21/c 1'
_atom_sites_solution_hydrogens geom
_atom_sites_solution_primary direct
_atom_sites_solution_secondary difmap
_audit_creation_method SHELXL-97
_cell_angle_alpha 90.00
_cell_angle_beta 102.0940(10)
_cell_angle_gamma 90.00
_cell_formula_units_Z 4
_cell_length_a 13.5644(12)
_cell_length_b 17.9443(15)
_cell_length_c 7.5691(6)
_cell_measurement_temperature 153(2)
_cell_volume 1801.5(3)
_computing_structure_refinement 'SHELXL-97 (Sheldrick, 1997)'
_computing_structure_solution 'SHELXS-97 (Sheldrick, 1990)'
_diffrn_ambient_temperature 153(2)
_diffrn_measured_fraction_theta_full 0.965
_diffrn_measured_fraction_theta_max 0.965
_diffrn_radiation_monochromator graphite
_diffrn_radiation_source 'fine-focus sealed tube'
_diffrn_radiation_type MoK\a
_diffrn_radiation_wavelength 0.71073
_diffrn_reflns_av_R_equivalents 0.0375
_diffrn_reflns_av_sigmaI/netI 0.0371
_diffrn_reflns_limit_h_max 17
_diffrn_reflns_limit_h_min -17
_diffrn_reflns_limit_k_max 23
_diffrn_reflns_limit_k_min -23
_diffrn_reflns_limit_l_max 9
_diffrn_reflns_limit_l_min -9
_diffrn_reflns_number 21517
_diffrn_reflns_theta_full 27.96
_diffrn_reflns_theta_max 27.96
_diffrn_reflns_theta_min 1.91
_exptl_absorpt_coefficient_mu 0.076
_exptl_absorpt_correction_T_max 0.9902
_exptl_absorpt_correction_T_min 0.9560
_exptl_crystal_density_diffrn 1.251
_exptl_crystal_density_method 'not measured'
_exptl_crystal_F_000 720
_exptl_crystal_size_max 0.60
_exptl_crystal_size_mid 0.15
_exptl_crystal_size_min 0.13
_refine_diff_density_max 0.231
_refine_diff_density_min -0.172
_refine_diff_density_rms 0.034
_refine_ls_extinction_method none
_refine_ls_goodness_of_fit_ref 0.793
_refine_ls_hydrogen_treatment mixed
_refine_ls_matrix_type full
_refine_ls_number_parameters 230
_refine_ls_number_reflns 4174
_refine_ls_number_restraints 0
_refine_ls_restrained_S_all 0.793
_refine_ls_R_factor_all 0.0515
_refine_ls_R_factor_gt 0.0381
_refine_ls_shift/su_max 0.489
_refine_ls_shift/su_mean 0.050
_refine_ls_structure_factor_coef Fsqd
_refine_ls_weighting_details 'calc w=1/[\s^2^(Fo^2^)+(0.0799P)^2^+0.0143P] where P=(Fo^2^+2Fc^2^)/3'
_refine_ls_weighting_scheme calc
_refine_ls_wR_factor_gt 0.0982
_refine_ls_wR_factor_ref 0.1047
_reflns_number_gt 3118
_reflns_number_total 4174
_reflns_threshold_expression >2sigma(I)
_cod_data_source_file jo702379d-File004.cif
_cod_data_source_block kostjk
_cod_original_sg_symbol_H-M 'P 21/c'
_cod_database_code 4023328

loop_
_symmetry_equiv_pos_as_xyz
'x, y, z'
'-x, y+1/2, -z+1/2'
'-x, -y, -z'
'x, -y-1/2, z-1/2'

loop_
_atom_site_label
_atom_site_type_symbol
_atom_site_fract_x
_atom_site_fract_y
_atom_site_fract_z
_atom_site_U_iso_or_equiv
_atom_site_adp_type
_atom_site_occupancy
_atom_site_symmetry_multiplicity
_atom_site_calc_flag
_atom_site_refinement_flags
_atom_site_disorder_assembly
_atom_site_disorder_group
N1 N 0.24566(7) 0.23429(5) 0.16046(12) 0.02127(5) Uani 0.900(2) 1 d P . .
C11 C 0.28434(8) 0.30780(6) 0.23153(15) 0.0290(3) Uani 1 1 d . . .
H111 H 0.2287 0.3377 0.2582 0.042(3) Uiso 1 1 calc R . .
H112 H 0.3141 0.3335 0.1412 0.035(3) Uiso 1 1 calc R . .
H113 H 0.3358 0.3009 0.3424 0.038(3) Uiso 1 1 calc R . .
C2 C 0.14785(8) 0.21870(6) 0.07241(13) 0.0233(2) Uani 1 1 d . . .
C3 C 0.14094(7) 0.14280(5) 0.04272(12) 0.02140(5) Uani 0.868(2) 1 d P . .
C4 C 0.23515(7) 0.11077(6) 0.11330(14) 0.0232(2) Uani 1 1 d . . .
C5 C 0.29993(8) 0.16775(5) 0.18748(13) 0.0228(2) Uani 1 1 d . . .
C21 C 0.06591(8) 0.27340(6) 0.02469(14) 0.0246(2) Uani 1 1 d . . .
C22 C -0.03112(8) 0.25639(6) 0.04887(14) 0.0296(3) Uani 1 1 d . . .
H22 H -0.0433 0.2097 0.0994 0.036 Uiso 1 1 calc R . .
C23 C -0.10968(9) 0.30675(7) 0.00011(16) 0.0390(3) Uani 1 1 d . . .
H23 H -0.1754 0.2937 0.0143 0.047 Uiso 1 1 calc R . .
C24 C -0.09300(10) 0.37594(7) -0.06905(17) 0.0429(3) Uani 1 1 d . . .
H24 H -0.1468 0.4105 -0.1014 0.051 Uiso 1 1 calc R . .
C25 C 0.00292(10) 0.39427(7) -0.09056(15) 0.0379(3) Uani 1 1 d . . .
H25 H 0.0151 0.4420 -0.1357 0.046 Uiso 1 1 calc R . .
C26 C 0.08153(9) 0.34340(6) -0.04676(14) 0.0298(3) Uani 1 1 d . . .
H26 H 0.1465 0.3562 -0.0655 0.036 Uiso 1 1 calc R . .
C31 C 0.05335(8) 0.10245(6) -0.06748(15) 0.0312(3) Uani 1 1 d . . .
H311 H 0.0116 0.0820 0.0121 0.050(4) Uiso 1 1 calc R . .
H312 H 0.0777 0.0617 -0.1333 0.045(4) Uiso 1 1 calc R . .
H313 H 0.0131 0.1370 -0.1538 0.044(3) Uiso 1 1 calc R . .
C41 C 0.26186(8) 0.03255(6) 0.08339(14) 0.0242(2) Uani 1 1 d . . .
C42 C 0.34098(8) 0.01700(6) -0.00271(15) 0.0295(3) Uani 1 1 d . . .
H42 H 0.3797 0.0569 -0.0352 0.035 Uiso 1 1 calc R . .
C43 C 0.36411(9) -0.05558(6) -0.04166(16) 0.0357(3) Uani 1 1 d . . .
H43 H 0.4181 -0.0652 -0.1005 0.043 Uiso 1 1 calc R . .
C44 C 0.30803(9) -0.11426(6) 0.00567(16) 0.0374(3) Uani 1 1 d . . .
H44 H 0.3229 -0.1641 -0.0223 0.045 Uiso 1 1 calc R . .
C45 C 0.23049(9) -0.09984(6) 0.09358(16) 0.0346(3) Uani 1 1 d . . .
H45 H 0.1927 -0.1400 0.1276 0.042 Uiso 1 1 calc R . .
C46 C 0.20740(8) -0.02738(6) 0.13238(15) 0.0293(3) Uani 1 1 d . . .
H46 H 0.1540 -0.0182 0.1930 0.035 Uiso 1 1 calc R . .
C51 C 0.40607(8) 0.16127(5) 0.28254(14) 0.0231(2) Uani 1 1 d . . .
C52 C 0.48123(8) 0.20838(6) 0.24321(14) 0.0265(2) Uani 1 1 d . . .
H52 H 0.4640 0.2454 0.1522 0.032 Uiso 1 1 calc R . .
C53 C 0.58010(8) 0.20142(6) 0.33575(15) 0.0302(3) Uani 1 1 d . . .
H53 H 0.6303 0.2335 0.3074 0.036 Uiso 1 1 calc R . .
C54 C 0.60665(8) 0.14795(6) 0.46961(15) 0.0331(3) Uani 1 1 d . . .
H54 H 0.6746 0.1439 0.5337 0.040 Uiso 1 1 calc R . .
C55 C 0.53393(8) 0.10058(6) 0.50936(15) 0.0310(3) Uani 1 1 d . . .
H55 H 0.5519 0.0637 0.6004 0.037 Uiso 1 1 calc R . .
C56 C 0.43474(8) 0.10691(6) 0.41628(14) 0.0259(2) Uani 1 1 d . . .
H56 H 0.3854 0.0738 0.4437 0.031 Uiso 1 1 calc R . .

loop_
_atom_site_aniso_label
_atom_site_aniso_U_11
_atom_site_aniso_U_22
_atom_site_aniso_U_33
_atom_site_aniso_U_23
_atom_site_aniso_U_13
_atom_site_aniso_U_12
N1 0.022 0.021 0.021 0.0008(4) 0.0063(3) 0.0004(4)
C11 0.0292(6) 0.0308(6) 0.0273(6) -0.0040(5) 0.0064(5) 0.0024(5)
C2 0.0233(5) 0.0252(5) 0.0228(5) 0.0018(4) 0.0078(4) 0.0012(4)
C3 0.022 0.022 0.021 0.0009(4) 0.0064(4) 0.0003(4)
C4 0.0222(5) 0.0246(5) 0.0235(5) 0.0021(4) 0.0065(4) 0.0001(4)
C5 0.0235(5) 0.0224(5) 0.0237(5) 0.0013(4) 0.0073(4) 0.0009(4)
C21 0.0269(6) 0.0258(6) 0.0207(5) -0.0027(4) 0.0038(4) 0.0037(4)
C22 0.0270(6) 0.0330(6) 0.0283(6) -0.0037(5) 0.0047(5) 0.0032(5)
C23 0.0287(6) 0.0474(8) 0.0390(7) -0.0070(6) 0.0030(5) 0.0098(5)
C24 0.0434(8) 0.0435(8) 0.0377(7) -0.0047(6) -0.0008(6) 0.0224(6)
C25 0.0540(8) 0.0295(6) 0.0289(6) 0.0007(5) 0.0055(6) 0.0119(6)
C26 0.0370(7) 0.0280(6) 0.0249(6) -0.0017(4) 0.0073(5) 0.0034(5)
C31 0.0302(6) 0.0299(6) 0.0315(6) -0.0012(5) 0.0023(5) 0.0034(5)
C41 0.0239(5) 0.0233(5) 0.0231(5) 0.0001(4) 0.0001(4) -0.0012(4)
C42 0.0293(6) 0.0266(6) 0.0328(6) 0.0006(4) 0.0067(5) -0.0003(5)
C43 0.0376(7) 0.0332(7) 0.0366(7) -0.0031(5) 0.0087(5) 0.0068(5)
C44 0.0475(7) 0.0236(6) 0.0378(7) -0.0027(5) 0.0015(6) 0.0052(5)
C45 0.0385(7) 0.0237(6) 0.0379(7) 0.0039(5) -0.0005(5) -0.0051(5)
C46 0.0270(6) 0.0290(6) 0.0307(6) 0.0006(4) 0.0032(5) -0.0030(5)
C51 0.0243(5) 0.0213(5) 0.0241(5) -0.0044(4) 0.0060(4) 0.0000(4)
C52 0.0292(6) 0.0242(5) 0.0268(6) -0.0018(4) 0.0077(5) -0.0015(4)
C53 0.0265(6) 0.0298(6) 0.0354(6) -0.0065(5) 0.0093(5) -0.0062(5)
C54 0.0242(6) 0.0362(7) 0.0362(7) -0.0061(5) 0.0002(5) 0.0005(5)
C55 0.0314(6) 0.0280(6) 0.0315(6) 0.0005(5) 0.0021(5) 0.0036(5)
C56 0.0262(6) 0.0220(5) 0.0303(6) -0.0010(4) 0.0076(4) -0.0016(4)

loop_
_atom_type_symbol
_atom_type_description
_atom_type_scat_dispersion_real
_atom_type_scat_dispersion_imag
_atom_type_scat_source
C C 0.0033 0.0016 'International Tables Vol C Tables 4.2.6.8 and 6.1.1.4'
H H 0.0000 0.0000 'International Tables Vol C Tables 4.2.6.8 and 6.1.1.4'
N N 0.0061 0.0033 'International Tables Vol C Tables 4.2.6.8 and 6.1.1.4'
O O 0.0106 0.0060 'International Tables Vol C Tables 4.2.6.8 and 6.1.1.4'

loop_
_geom_angle_atom_site_label_1
_geom_angle_atom_site_label_2
_geom_angle_atom_site_label_3
_geom_angle
_geom_angle_site_symmetry_1
_geom_angle_site_symmetry_3
_geom_angle_publ_flag
C2 N1 C5 108.73(8) . . ?
C2 N1 C11 125.96(9) . . ?
C5 N1 C11 125.03(9) . . ?
N1 C11 H111 109.5 . . ?
N1 C11 H112 109.5 . . ?
H111 C11 H112 109.5 . . ?
N1 C11 H113 109.5 . . ?
H111 C11 H113 109.5 . . ?
H112 C11 H113 109.5 . . ?
C3 C2 N1 107.67(9) . . ?
C3 C2 C21 126.64(9) . . ?
N1 C2 C21 125.67(9) . . ?
C2 C3 C4 108.50(9) . . ?
C2 C3 C31 126.17(9) . . ?
C4 C3 C31 124.83(9) . . ?
C5 C4 C3 107.56(9) . . ?
C5 C4 C41 127.33(9) . . ?
C3 C4 C41 124.35(9) . . ?
C4 C5 N1 107.53(9) . . ?
C4 C5 C51 127.64(9) . . ?
N1 C5 C51 124.81(9) . . ?
C26 C21 C22 117.92(10) . . ?
C26 C21 C2 121.72(9) . . ?
C22 C21 C2 120.36(10) . . ?
C23 C22 C21 120.94(11) . . ?
C23 C22 H22 119.5 . . ?
C21 C22 H22 119.5 . . ?
C24 C23 C22 120.51(12) . . ?
C24 C23 H23 119.8 . . ?
C22 C23 H23 119.7 . . ?
C23 C24 C25 119.32(11) . . ?
C23 C24 H24 120.3 . . ?
C25 C24 H24 120.3 . . ?
C24 C25 C26 120.59(11) . . ?
C24 C25 H25 119.7 . . ?
C26 C25 H25 119.7 . . ?
C25 C26 C21 120.69(11) . . ?
C25 C26 H26 119.7 . . ?
C21 C26 H26 119.7 . . ?
C3 C31 H311 109.5 . . ?
C3 C31 H312 109.5 . . ?
H311 C31 H312 109.5 . . ?
C3 C31 H313 109.5 . . ?
H311 C31 H313 109.5 . . ?
H312 C31 H313 109.5 . . ?
C46 C41 C42 118.09(10) . . ?
C46 C41 C4 121.97(9) . . ?
C42 C41 C4 119.89(9) . . ?
C43 C42 C41 121.19(10) . . ?
C43 C42 H42 119.4 . . ?
C41 C42 H42 119.4 . . ?
C42 C43 C44 119.80(11) . . ?
C42 C43 H43 120.1 . . ?
C44 C43 H43 120.1 . . ?
C45 C44 C43 119.70(10) . . ?
C45 C44 H44 120.2 . . ?
C43 C44 H44 120.2 . . ?
C46 C45 C44 120.48(11) . . ?
C46 C45 H45 119.8 . . ?
C44 C45 H45 119.8 . . ?
C45 C46 C41 120.74(11) . . ?
C45 C46 H46 119.6 . . ?
C41 C46 H46 119.6 . . ?
C56 C51 C52 117.95(10) . . ?
C56 C51 C5 120.19(9) . . ?
C52 C51 C5 121.86(9) . . ?
C53 C52 C51 120.58(10) . . ?
C53 C52 H52 119.7 . . ?
C51 C52 H52 119.7 . . ?
C52 C53 C54 120.56(10) . . ?
C52 C53 H53 119.7 . . ?
C54 C53 H53 119.7 . . ?
C55 C54 C53 119.77(10) . . ?
C55 C54 H54 120.1 . . ?
C53 C54 H54 120.1 . . ?
C54 C55 C56 119.99(10) . . ?
C54 C55 H55 120.0 . . ?
C56 C55 H55 120.0 . . ?
C55 C56 C51 121.14(10) . . ?
C55 C56 H56 119.4 . . ?
C51 C56 H56 119.4 . . ?

loop_
_geom_bond_atom_site_label_1
_geom_bond_atom_site_label_2
_geom_bond_distance
_geom_bond_site_symmetry_2
_geom_bond_publ_flag
N1 C2 1.3828(13) . ?
N1 C5 1.3951(13) . ?
N1 C11 1.4786(13) . ?
C11 H111 0.9800 . ?
C11 H112 0.9800 . ?
C11 H113 0.9800 . ?
C2 C3 1.3804(13) . ?
C2 C21 1.4699(14) . ?
C3 C4 1.4009(13) . ?
C3 C31 1.4887(14) . ?
C4 C5 1.3877(14) . ?
C4 C41 1.4789(14) . ?
C5 C51 1.4731(14) . ?
C21 C26 1.4011(15) . ?
C21 C22 1.4000(14) . ?
C22 C23 1.3870(15) . ?
C22 H22 0.9500 . ?
C23 C24 1.3843(18) . ?
C23 H23 0.9500 . ?
C24 C25 1.3843(18) . ?
C24 H24 0.9500 . ?
C25 C26 1.3900(15) . ?
C25 H25 0.9500 . ?
C26 H26 0.9500 . ?
C31 H311 0.9800 . ?
C31 H312 0.9800 . ?
C31 H313 0.9800 . ?
C41 C46 1.3980(14) . ?
C41 C42 1.3955(14) . ?
C42 C43 1.3857(15) . ?
C42 H42 0.9500 . ?
C43 C44 1.3892(17) . ?
C43 H43 0.9500 . ?
C44 C45 1.3818(18) . ?
C44 H44 0.9500 . ?
C45 C46 1.3833(15) . ?
C45 H45 0.9500 . ?
C46 H46 0.9500 . ?
C51 C56 1.4009(14) . ?
C51 C52 1.4035(14) . ?
C52 C53 1.3826(15) . ?
C52 H52 0.9500 . ?
C53 C54 1.3871(16) . ?
C53 H53 0.9500 . ?
C54 C55 1.3821(15) . ?
C54 H54 0.9500 . ?
C55 C56 1.3865(14) . ?
C55 H55 0.9500 . ?
C56 H56 0.9500 . ?

loop_
_geom_torsion_atom_site_label_1
_geom_torsion_atom_site_label_2
_geom_torsion_atom_site_label_3
_geom_torsion_atom_site_label_4
_geom_torsion
_geom_torsion_site_symmetry_1
_geom_torsion_site_symmetry_2
_geom_torsion_site_symmetry_3
_geom_torsion_site_symmetry_4
_geom_torsion_publ_flag
C5 N1 C2 C3 -0.55(11) . . . . ?
C11 N1 C2 C3 -174.75(9) . . . . ?
C5 N1 C2 C21 177.79(9) . . . . ?
C11 N1 C2 C21 3.59(16) . . . . ?
N1 C2 C3 C4 0.17(11) . . . . ?
C21 C2 C3 C4 -178.15(9) . . . . ?
N1 C2 C3 C31 -172.00(9) . . . . ?
C21 C2 C3 C31 9.68(16) . . . . ?
C2 C3 C4 C5 0.28(11) . . . . ?
C31 C3 C4 C5 172.58(9) . . . . ?
C2 C3 C4 C41 -170.35(9) . . . . ?
C31 C3 C4 C41 1.95(15) . . . . ?
C3 C4 C5 N1 -0.61(11) . . . . ?
C41 C4 C5 N1 169.66(9) . . . . ?
C3 C4 C5 C51 177.89(9) . . . . ?
C41 C4 C5 C51 -11.84(17) . . . . ?
C2 N1 C5 C4 0.73(11) . . . . ?
C11 N1 C5 C4 174.99(9) . . . . ?
C2 N1 C5 C51 -177.83(9) . . . . ?
C11 N1 C5 C51 -3.57(16) . . . . ?
C3 C2 C21 C26 -139.44(11) . . . . ?
N1 C2 C21 C26 42.54(15) . . . . ?
C3 C2 C21 C22 40.17(15) . . . . ?
N1 C2 C21 C22 -137.86(11) . . . . ?
C26 C21 C22 C23 1.28(16) . . . . ?
C2 C21 C22 C23 -178.34(10) . . . . ?
C21 C22 C23 C24 -1.81(17) . . . . ?
C22 C23 C24 C25 0.52(18) . . . . ?
C23 C24 C25 C26 1.27(18) . . . . ?
C24 C25 C26 C21 -1.79(17) . . . . ?
C22 C21 C26 C25 0.51(15) . . . . ?
C2 C21 C26 C25 -179.88(10) . . . . ?
C5 C4 C41 C46 133.38(11) . . . . ?
C3 C4 C41 C46 -57.88(14) . . . . ?
C5 C4 C41 C42 -49.28(15) . . . . ?
C3 C4 C41 C42 119.47(11) . . . . ?
C46 C41 C42 C43 1.10(16) . . . . ?
C4 C41 C42 C43 -176.34(10) . . . . ?
C41 C42 C43 C44 -0.12(17) . . . . ?
C42 C43 C44 C45 -0.91(18) . . . . ?
C43 C44 C45 C46 0.94(17) . . . . ?
C44 C45 C46 C41 0.07(17) . . . . ?
C42 C41 C46 C45 -1.08(15) . . . . ?
C4 C41 C46 C45 176.31(10) . . . . ?
C4 C5 C51 C56 -46.48(15) . . . . ?
N1 C5 C51 C56 131.78(11) . . . . ?
C4 C5 C51 C52 133.40(11) . . . . ?
N1 C5 C51 C52 -48.33(14) . . . . ?
C56 C51 C52 C53 -0.68(15) . . . . ?
C5 C51 C52 C53 179.44(9) . . . . ?
C51 C52 C53 C54 -0.28(16) . . . . ?
C52 C53 C54 C55 0.82(17) . . . . ?
C53 C54 C55 C56 -0.38(17) . . . . ?
C54 C55 C56 C51 -0.60(16) . . . . ?
C52 C51 C56 C55 1.12(15) . . . . ?
C5 C51 C56 C55 -178.99(9) . . . . ?
